data_2300524
loop_
_publ_author_name
'Berndt, A.F.'
'Sylvester, J.M.'

_publ_section_title
;
 Crystal data on tin(II) phosphate chloride, Sn2 P O4 Cl
;
_journal_name_full 'Journal of Applied Crystallography'
_journal_page_first 248
_journal_page_last 249
_journal_volume 5
_journal_year 1972
_chemical_formula_sum 'Cl O4 P Sn2'
_chemical_name_systematic 'Sn2 P O4 Cl'
_space_group_IT_number 40
_symmetry_space_group_name_Hall 'A 2 -2a'
_symmetry_space_group_name_H-M 'A m a 2'
_cell_angle_alpha 90
_cell_angle_beta 90
_cell_angle_gamma 90
_cell_formula_units_Z 4
_cell_length_a 13.52
_cell_length_b 8.673
_cell_length_c 4.74
_cell_volume 555.807
_citation_journal_id_ASTM JACGAR
_cod_data_source_file Berndt_JACGAR_1972_125.cif
_cod_data_source_block Cl1O4P1Sn2
_cod_original_cell_volume 555.8075
_cod_original_formula_sum 'Cl1 O4 P1 Sn2'
_cod_database_code 2300524

loop_
_symmetry_equiv_pos_as_xyz
x,y,z
-x,-y,z
-x+1/2,y,z
x+1/2,-y,z
x,y+1/2,z+1/2
-x,-y+1/2,z+1/2
-x+1/2,y+1/2,z+1/2
x+1/2,-y+1/2,z+1/2

loop_
_atom_site_label
_atom_site_type_symbol
_atom_site_fract_x
_atom_site_fract_y
_atom_site_fract_z
_atom_site_occupancy
_atom_site_U_iso_or_equiv
O3 O-2 0.162 0.3 0.596 1 0.0
O2 O-2 0.25 0.537 0.482 1 0.0
P1 P+5 0.25 0.365 0.408 1 0.0
Cl1 Cl-1 0 0 0.5 1 0.0
O1 O-2 0.25 0.326 0.093 1 0.0
Sn1 Sn+2 0.1136 0.1911 0 1 0.0
